data_7225056
loop_
_publ_author_name
'Xu, Bing'
'Cheng, Yue'
'Hu, Huai-Ming'
'Bai, Chao'
'Wang, Xiaofang'
'Yang, Meng-Lin'
'Xue, Ganglin'

_publ_section_title
;
 Syntheses, crystal structures and luminescence properties of
 lanthanide-based coordination polymers constructed from a functionalized
 terpyridyl carboxylate ligand
;
_journal_issue 24
_journal_name_full CrystEngComm
_journal_page_first 4613
_journal_paper_doi 10.1039/C6CE00681G
_journal_volume 18
_journal_year 2016
_chemical_formula_sum 'C54 H44 N6 O14 Pr2'
_chemical_formula_weight 1282.77
_chemical_name_systematic
; 
 ? 
;
_space_group_IT_number 2
_symmetry_cell_setting triclinic
_symmetry_space_group_name_Hall '-P 1'
_symmetry_space_group_name_H-M 'P -1'
_atom_sites_solution_hydrogens geom
_atom_sites_solution_primary direct
_atom_sites_solution_secondary difmap
_audit_creation_method SHELXL-97
_audit_update_record
;
2016-01-04 deposited with the CCDC.
2016-04-29 downloaded from the CCDC.
;
_cell_angle_alpha 82.0350(10)
_cell_angle_beta 86.0150(10)
_cell_angle_gamma 69.3370(10)
_cell_formula_units_Z 1
_cell_length_a 7.8172(8)
_cell_length_b 10.1764(10)
_cell_length_c 16.3250(17)
_cell_measurement_reflns_used 5747
_cell_measurement_temperature 296(2)
_cell_measurement_theta_max 26.28
_cell_measurement_theta_min 2.52
_cell_volume 1203.1(2)
_computing_cell_refinement 'Bruker SAINT'
_computing_data_collection 'Bruker APEX2'
_computing_data_reduction 'Bruker SAINT'
_computing_molecular_graphics 'Bruker SHELXTL'
_computing_publication_material 'Bruker SHELXTL'
_computing_structure_refinement 'SHELXL-97 (Sheldrick, 2008)'
_computing_structure_solution 'SHELXS-97 (Sheldrick, 2008)'
_diffrn_ambient_temperature 296(2)
_diffrn_measured_fraction_theta_full 0.989
_diffrn_measured_fraction_theta_max 0.989
_diffrn_measurement_device_type 'Bruker APEX-II CCD'
_diffrn_measurement_method '\f and \w scans'
_diffrn_radiation_monochromator graphite
_diffrn_radiation_source 'fine-focus sealed tube'
_diffrn_radiation_type MoK\a
_diffrn_radiation_wavelength 0.71073
_diffrn_reflns_av_R_equivalents 0.0242
_diffrn_reflns_av_sigmaI/netI 0.0428
_diffrn_reflns_limit_h_max 9
_diffrn_reflns_limit_h_min -8
_diffrn_reflns_limit_k_max 10
_diffrn_reflns_limit_k_min -12
_diffrn_reflns_limit_l_max 19
_diffrn_reflns_limit_l_min -19
_diffrn_reflns_number 6057
_diffrn_reflns_theta_full 25.05
_diffrn_reflns_theta_max 25.05
_diffrn_reflns_theta_min 2.36
_exptl_absorpt_coefficient_mu 2.080
_exptl_absorpt_correction_T_max 0.815
_exptl_absorpt_correction_T_min 0.745
_exptl_absorpt_correction_type multi-scan
_exptl_absorpt_process_details sadabs
_exptl_crystal_colour green
_exptl_crystal_density_diffrn 1.770
_exptl_crystal_density_method 'not measured'
_exptl_crystal_description Block
_exptl_crystal_F_000 640
_exptl_crystal_size_max 0.17
_exptl_crystal_size_mid 0.15
_exptl_crystal_size_min 0.13
_refine_diff_density_max 1.904
_refine_diff_density_min -1.693
_refine_diff_density_rms 0.130
_refine_ls_extinction_coef 0.0144(13)
_refine_ls_extinction_expression Fc^*^=kFc[1+0.001xFc^2^\l^3^/sin(2\q)]^-1/4^
_refine_ls_extinction_method SHELXL
_refine_ls_goodness_of_fit_ref 1.089
_refine_ls_hydrogen_treatment mixed
_refine_ls_matrix_type full
_refine_ls_number_parameters 350
_refine_ls_number_reflns 4224
_refine_ls_number_restraints 2
_refine_ls_restrained_S_all 1.089
_refine_ls_R_factor_all 0.0355
_refine_ls_R_factor_gt 0.0348
_refine_ls_shift/su_max 0.001
_refine_ls_shift/su_mean 0.000
_refine_ls_structure_factor_coef Fsqd
_refine_ls_weighting_details 'calc w=1/[\s^2^(Fo^2^)+(0.0607P)^2^+1.1055P] where P=(Fo^2^+2Fc^2^)/3'
_refine_ls_weighting_scheme calc
_refine_ls_wR_factor_gt 0.0936
_refine_ls_wR_factor_ref 0.0943
_reflns_number_gt 4110
_reflns_number_total 4224
_reflns_threshold_expression >2sigma(I)
_cod_data_source_file c6ce00681g2.cif
_cod_data_source_block nw1213_0m
_cod_depositor_comments
;
The following automatic conversions were performed:

'_symmetry_cell_setting' value 'Triclinic' changed to 'triclinic'
according to
/usr/data/users/saulius/crontab/automatic-downloads/rss-feeds/RSC/lib/dictionaries/cif_core.dic
dictionary named 'cif_core.dic' version 2.4.2 from 2011-04-26.

Automatic conversion script
Id: cif_fix_values 4268 2015-11-12 08:31:59Z antanas 

 Adding full bibliography for 7225046--7225061.cif.
;
_cod_original_sg_symbol_H-M P-1
_cod_database_code 7225056

loop_
_symmetry_equiv_pos_as_xyz
'x, y, z'
'-x, -y, -z'

loop_
_atom_site_label
_atom_site_type_symbol
_atom_site_fract_x
_atom_site_fract_y
_atom_site_fract_z
_atom_site_U_iso_or_equiv
_atom_site_adp_type
_atom_site_occupancy
_atom_site_symmetry_multiplicity
_atom_site_calc_flag
_atom_site_refinement_flags
Pr1 Pr 0.22540(2) 0.051509(17) 0.463588(11) 0.01493(13) Uani 1 1 d .
N1 N -0.5082(7) 0.0652(6) 1.1978(3) 0.0479(12) Uani 1 1 d .
N2 N -0.1084(5) -0.1287(4) 0.9560(2) 0.0300(8) Uani 1 1 d .
N3 N 0.3829(9) -0.5761(5) 0.8987(4) 0.0741(18) Uani 1 1 d .
O1 O -0.0241(4) 0.0983(3) 0.57152(17) 0.0231(6) Uani 1 1 d .
O2 O -0.2200(4) 0.0551(3) 0.66439(18) 0.0277(7) Uani 1 1 d .
O3 O 0.4440(4) 0.1077(3) 0.55491(18) 0.0228(6) Uani 1 1 d .
O4 O 0.2163(4) 0.2858(3) 0.4988(2) 0.0272(7) Uani 1 1 d .
O5 O 0.0505(4) 0.7804(3) 0.59963(19) 0.0245(6) Uani 1 1 d .
O6 O 0.3022(4) 0.8318(3) 0.5653(2) 0.0274(7) Uani 1 1 d .
C1 C -0.5279(9) 0.1697(7) 1.1376(3) 0.0503(15) Uani 1 1 d .
H1 H -0.6048 0.2595 1.1478 0.060 Uiso 1 1 calc R
C2 C -0.4430(8) 0.1561(6) 1.0602(3) 0.0453(13) Uani 1 1 d .
H2 H -0.4625 0.2347 1.0206 0.054 Uiso 1 1 calc R
C3 C -0.3286(6) 0.0236(5) 1.0429(3) 0.0284(10) Uani 1 1 d .
C4 C -0.3118(8) -0.0884(6) 1.1048(3) 0.0407(12) Uani 1 1 d .
H4 H -0.2413 -0.1803 1.0956 0.049 Uiso 1 1 calc R
C5 C -0.4005(9) -0.0622(6) 1.1799(3) 0.0493(14) Uani 1 1 d .
H5 H -0.3840 -0.1385 1.2209 0.059 Uiso 1 1 calc R
C6 C -0.2233(6) 0.0029(5) 0.9637(3) 0.0273(9) Uani 1 1 d .
C7 C -0.2335(7) 0.1154(5) 0.9028(3) 0.0283(10) Uani 1 1 d .
H7 H -0.3163 0.2053 0.9090 0.034 Uiso 1 1 calc R
C8 C -0.1208(6) 0.0941(4) 0.8329(3) 0.0244(9) Uani 1 1 d .
C9 C -0.0043(6) -0.0433(4) 0.8245(3) 0.0268(9) Uani 1 1 d .
H9 H 0.0715 -0.0628 0.7779 0.032 Uiso 1 1 calc R
C10 C -0.0038(6) -0.1509(5) 0.8874(3) 0.0272(9) Uani 1 1 d .
C11 C 0.3827(11) -0.4796(7) 0.8346(4) 0.075(2) Uani 1 1 d .
H11 H 0.4716 -0.5055 0.7932 0.090 Uiso 1 1 calc R
C12 C 0.2579(10) -0.3432(6) 0.8263(4) 0.0645(19) Uani 1 1 d .
H12 H 0.2623 -0.2811 0.7794 0.077 Uiso 1 1 calc R
C13 C 0.1275(7) -0.2990(5) 0.8868(3) 0.0322(10) Uani 1 1 d .
C14 C 0.1316(11) -0.3978(7) 0.9527(5) 0.078(3) Uani 1 1 d .
H14 H 0.0458 -0.3755 0.9957 0.094 Uiso 1 1 calc R
C15 C 0.2632(13) -0.5314(8) 0.9557(6) 0.106(4) Uani 1 1 d .
H15 H 0.2652 -0.5941 1.0032 0.127 Uiso 1 1 calc R
C16 C -0.1134(6) 0.2200(4) 0.7749(3) 0.0247(9) Uani 1 1 d .
C17 C -0.1147(8) 0.3376(5) 0.8117(3) 0.0414(12) Uani 1 1 d .
H17 H -0.1200 0.3328 0.8691 0.050 Uiso 1 1 calc R
C18 C -0.1085(8) 0.4592(5) 0.7653(3) 0.0447(13) Uani 1 1 d .
H18 H -0.1122 0.5357 0.7916 0.054 Uiso 1 1 calc R
C19 C -0.0969(7) 0.4688(5) 0.6804(3) 0.0374(12) Uani 1 1 d .
H19 H -0.0951 0.5518 0.6489 0.045 Uiso 1 1 calc R
C20 C -0.0878(6) 0.3522(5) 0.6425(3) 0.0281(9) Uani 1 1 d .
H20 H -0.0746 0.3566 0.5853 0.034 Uiso 1 1 calc R
C21 C -0.0981(5) 0.2288(4) 0.6884(3) 0.0204(8) Uani 1 1 d .
C22 C -0.1128(5) 0.1184(4) 0.6400(2) 0.0196(8) Uani 1 1 d .
C23 C 0.3495(5) 0.2405(4) 0.5447(2) 0.0183(8) Uani 1 1 d .
C24 C 0.4002(7) 0.3393(4) 0.5914(3) 0.0289(10) Uani 1 1 d .
H24A H 0.5308 0.3199 0.5850 0.035 Uiso 1 1 calc R
H24B H 0.3731 0.3204 0.6498 0.035 Uiso 1 1 calc R
C25 C 0.2991(6) 0.4952(4) 0.5621(3) 0.0218(9) Uani 1 1 d .
H25A H 0.3374 0.5170 0.5057 0.026 Uiso 1 1 calc R
H25B H 0.1688 0.5125 0.5624 0.026 Uiso 1 1 calc R
C26 C 0.3347(6) 0.5926(4) 0.6164(3) 0.0272(10) Uani 1 1 d .
H26A H 0.4632 0.5819 0.6120 0.033 Uiso 1 1 calc R
H26B H 0.3069 0.5653 0.6736 0.033 Uiso 1 1 calc R
C27 C 0.2195(5) 0.7471(4) 0.5913(2) 0.0196(8) Uani 1 1 d .
O7 O 0.3772(4) 0.1653(3) 0.3498(2) 0.0290(7) Uani 1 1 d D
H7A H 0.408(7) 0.124(5) 0.307(2) 0.035 Uiso 1 1 d D
H7B H 0.459(5) 0.185(6) 0.368(3) 0.035 Uiso 1 1 d D

loop_
_atom_site_aniso_label
_atom_site_aniso_U_11
_atom_site_aniso_U_22
_atom_site_aniso_U_33
_atom_site_aniso_U_23
_atom_site_aniso_U_13
_atom_site_aniso_U_12
Pr1 0.01374(17) 0.00896(16) 0.02157(17) -0.00012(9) -0.00135(9) -0.00379(10)
N1 0.056(3) 0.061(3) 0.033(2) -0.007(2) 0.008(2) -0.028(3)
N2 0.033(2) 0.0228(19) 0.030(2) 0.0010(15) -0.0007(16) -0.0060(16)
N3 0.089(4) 0.036(3) 0.059(3) 0.007(2) 0.004(3) 0.019(3)
O1 0.0279(15) 0.0185(14) 0.0219(15) -0.0038(11) 0.0054(12) -0.0074(12)
O2 0.0323(17) 0.0331(17) 0.0245(15) -0.0055(12) 0.0019(13) -0.0194(14)
O3 0.0201(14) 0.0088(13) 0.0359(16) -0.0022(11) -0.0025(12) -0.0006(11)
O4 0.0252(15) 0.0161(14) 0.0408(18) -0.0050(12) -0.0068(14) -0.0060(12)
O5 0.0158(14) 0.0175(14) 0.0354(17) 0.0050(12) -0.0053(12) -0.0022(11)
O6 0.0213(15) 0.0195(15) 0.0404(18) 0.0080(12) -0.0050(13) -0.0094(12)
C1 0.054(4) 0.050(3) 0.037(3) -0.012(3) 0.013(3) -0.006(3)
C2 0.052(3) 0.038(3) 0.034(3) -0.001(2) 0.009(2) -0.003(2)
C3 0.026(2) 0.032(2) 0.026(2) -0.0025(18) -0.0011(18) -0.0091(19)
C4 0.051(3) 0.034(3) 0.034(3) 0.002(2) 0.003(2) -0.014(2)
C5 0.065(4) 0.049(3) 0.034(3) 0.004(2) 0.011(3) -0.026(3)
C6 0.030(2) 0.025(2) 0.024(2) -0.0006(16) -0.0030(18) -0.0064(19)
C7 0.034(2) 0.019(2) 0.026(2) 0.0001(17) -0.0024(19) -0.0019(18)
C8 0.029(2) 0.022(2) 0.021(2) -0.0019(16) -0.0036(17) -0.0064(17)
C9 0.030(2) 0.022(2) 0.023(2) -0.0003(17) -0.0028(18) -0.0044(18)
C10 0.029(2) 0.020(2) 0.029(2) -0.0012(17) -0.0036(18) -0.0042(18)
C11 0.090(5) 0.050(4) 0.045(4) -0.003(3) 0.001(3) 0.025(3)
C12 0.083(5) 0.040(3) 0.037(3) 0.002(2) 0.005(3) 0.015(3)
C13 0.038(3) 0.021(2) 0.032(2) 0.0023(18) -0.006(2) -0.0038(19)
C14 0.086(5) 0.042(4) 0.061(4) 0.020(3) 0.023(4) 0.020(3)
C15 0.119(7) 0.052(5) 0.076(6) 0.030(4) 0.031(5) 0.038(5)
C16 0.031(2) 0.0142(19) 0.027(2) -0.0012(16) -0.0040(18) -0.0048(17)
C17 0.066(4) 0.031(3) 0.031(3) -0.012(2) 0.004(2) -0.020(2)
C18 0.066(4) 0.027(3) 0.049(3) -0.017(2) 0.011(3) -0.022(2)
C19 0.045(3) 0.018(2) 0.048(3) -0.002(2) 0.007(2) -0.012(2)
C20 0.031(2) 0.021(2) 0.029(2) -0.0003(17) 0.0030(18) -0.0065(18)
C21 0.019(2) 0.0165(19) 0.023(2) -0.0021(15) 0.0006(16) -0.0038(16)
C22 0.020(2) 0.0148(19) 0.020(2) 0.0002(15) -0.0051(16) -0.0017(16)
C23 0.018(2) 0.0114(18) 0.023(2) -0.0004(15) 0.0014(16) -0.0037(15)
C24 0.036(3) 0.014(2) 0.037(3) -0.0032(17) -0.014(2) -0.0069(18)
C25 0.019(2) 0.0114(19) 0.032(2) -0.0030(16) -0.0047(17) -0.0011(15)
C26 0.029(2) 0.012(2) 0.038(3) -0.0003(17) -0.011(2) -0.0021(17)
C27 0.023(2) 0.0120(18) 0.0210(19) -0.0008(14) -0.0060(16) -0.0016(15)
O7 0.0323(17) 0.0269(16) 0.0287(17) -0.0016(12) 0.0056(13) -0.0133(14)

loop_
_atom_type_symbol
_atom_type_description
_atom_type_scat_dispersion_real
_atom_type_scat_dispersion_imag
_atom_type_scat_source
C C 0.0033 0.0016 'International Tables Vol C Tables 4.2.6.8 and 6.1.1.4'
H H 0.0000 0.0000 'International Tables Vol C Tables 4.2.6.8 and 6.1.1.4'
N N 0.0061 0.0033 'International Tables Vol C Tables 4.2.6.8 and 6.1.1.4'
O O 0.0106 0.0060 'International Tables Vol C Tables 4.2.6.8 and 6.1.1.4'
Pr Pr -0.2180 2.8214 'International Tables Vol C Tables 4.2.6.8 and 6.1.1.4'

loop_
_geom_angle_atom_site_label_1
_geom_angle_atom_site_label_2
_geom_angle_atom_site_label_3
_geom_angle
_geom_angle_site_symmetry_1
_geom_angle_site_symmetry_3
O5 Pr1 O2 78.84(10) 2_566 2_556
O5 Pr1 O1 71.79(10) 2_566 .
O2 Pr1 O1 124.22(9) 2_556 .
O5 Pr1 O7 82.79(10) 2_566 .
O2 Pr1 O7 72.48(10) 2_556 .
O1 Pr1 O7 144.30(10) . .
O5 Pr1 O4 75.73(10) 2_566 .
O2 Pr1 O4 136.92(10) 2_556 .
O1 Pr1 O4 79.24(10) . .
O7 Pr1 O4 70.31(10) . .
O5 Pr1 O6 135.79(9) 2_566 1_545
O2 Pr1 O6 98.84(10) 2_556 1_545
O1 Pr1 O6 73.84(10) . 1_545
O7 Pr1 O6 139.23(10) . 1_545
O4 Pr1 O6 123.57(10) . 1_545
O5 Pr1 O3 148.00(10) 2_566 2_656
O2 Pr1 O3 76.74(10) 2_556 2_656
O1 Pr1 O3 139.85(9) . 2_656
O7 Pr1 O3 70.36(10) . 2_656
O4 Pr1 O3 109.52(9) . 2_656
O6 Pr1 O3 68.88(9) 1_545 2_656
O5 Pr1 O3 126.31(9) 2_566 .
O2 Pr1 O3 142.11(9) 2_556 .
O1 Pr1 O3 92.61(9) . .
O7 Pr1 O3 82.46(10) . .
O4 Pr1 O3 50.70(9) . .
O6 Pr1 O3 81.83(9) 1_545 .
O3 Pr1 O3 68.16(10) 2_656 .
O5 Pr1 O1 73.27(9) 2_566 2_556
O2 Pr1 O1 49.96(9) 2_556 2_556
O1 Pr1 O1 76.24(10) . 2_556
O7 Pr1 O1 120.38(10) . 2_556
O4 Pr1 O1 145.12(9) . 2_556
O6 Pr1 O1 72.21(9) 1_545 2_556
O3 Pr1 O1 105.23(9) 2_656 2_556
O3 Pr1 O1 153.67(9) . 2_556
O5 Pr1 C22 76.79(10) 2_566 2_556
O2 Pr1 C22 24.52(10) 2_556 2_556
O1 Pr1 C22 101.40(10) . 2_556
O7 Pr1 C22 96.54(11) . 2_556
O4 Pr1 C22 150.76(10) . 2_556
O6 Pr1 C22 83.70(10) 1_545 2_556
O3 Pr1 C22 89.00(10) 2_656 2_556
O3 Pr1 C22 156.19(10) . 2_556
O1 Pr1 C22 25.61(10) 2_556 2_556
O5 Pr1 Pr1 67.62(6) 2_566 2_556
O2 Pr1 Pr1 85.49(7) 2_556 2_556
O1 Pr1 Pr1 39.72(6) . 2_556
O7 Pr1 Pr1 146.12(8) . 2_556
O4 Pr1 Pr1 115.17(7) . 2_556
O6 Pr1 Pr1 68.19(7) 1_545 2_556
O3 Pr1 Pr1 129.88(6) 2_656 2_556
O3 Pr1 Pr1 128.14(7) . 2_556
O1 Pr1 Pr1 36.52(6) 2_556 2_556
C22 Pr1 Pr1 61.83(8) 2_556 2_556
C1 N1 C5 115.5(5) . .
C10 N2 C6 118.4(4) . .
C15 N3 C11 115.0(6) . .
C22 O1 Pr1 163.2(3) . .
C22 O1 Pr1 89.2(2) . 2_556
Pr1 O1 Pr1 103.76(10) . 2_556
C22 O2 Pr1 99.0(2) . 2_556
C23 O3 Pr1 138.0(2) . 2_656
C23 O3 Pr1 91.7(2) . .
Pr1 O3 Pr1 111.84(10) 2_656 .
C23 O4 Pr1 97.3(2) . .
C27 O5 Pr1 139.5(3) . 2_566
C27 O6 Pr1 133.7(2) . 1_565
N1 C1 C2 125.1(6) . .
N1 C1 H1 117.4 . .
C2 C1 H1 117.4 . .
C3 C2 C1 118.8(5) . .
C3 C2 H2 120.6 . .
C1 C2 H2 120.6 . .
C2 C3 C4 116.7(5) . .
C2 C3 C6 121.7(4) . .
C4 C3 C6 121.6(4) . .
C5 C4 C3 119.4(5) . .
C5 C4 H4 120.3 . .
C3 C4 H4 120.3 . .
N1 C5 C4 124.4(5) . .
N1 C5 H5 117.8 . .
C4 C5 H5 117.8 . .
N2 C6 C7 121.5(4) . .
N2 C6 C3 116.4(4) . .
C7 C6 C3 121.9(4) . .
C8 C7 C6 120.3(4) . .
C8 C7 H7 119.8 . .
C6 C7 H7 119.8 . .
C7 C8 C9 117.8(4) . .
C7 C8 C16 119.1(4) . .
C9 C8 C16 122.7(4) . .
C10 C9 C8 118.6(4) . .
C10 C9 H9 120.7 . .
C8 C9 H9 120.7 . .
N2 C10 C9 123.2(4) . .
N2 C10 C13 114.4(4) . .
C9 C10 C13 122.1(4) . .
N3 C11 C12 123.6(6) . .
N3 C11 H11 118.2 . .
C12 C11 H11 118.2 . .
C13 C12 C11 120.3(6) . .
C13 C12 H12 119.8 . .
C11 C12 H12 119.8 . .
C14 C13 C12 115.4(5) . .
C14 C13 C10 119.8(5) . .
C12 C13 C10 124.6(4) . .
C13 C14 C15 119.9(7) . .
C13 C14 H14 120.0 . .
C15 C14 H14 120.0 . .
N3 C15 C14 125.5(7) . .
N3 C15 H15 117.2 . .
C14 C15 H15 117.2 . .
C21 C16 C17 117.5(4) . .
C21 C16 C8 126.0(4) . .
C17 C16 C8 116.4(4) . .
C18 C17 C16 121.9(5) . .
C18 C17 H17 119.0 . .
C16 C17 H17 119.0 . .
C17 C18 C19 120.5(4) . .
C17 C18 H18 119.7 . .
C19 C18 H18 119.7 . .
C18 C19 C20 118.8(4) . .
C18 C19 H19 120.6 . .
C20 C19 H19 120.6 . .
C19 C20 C21 121.5(4) . .
C19 C20 H20 119.2 . .
C21 C20 H20 119.2 . .
C20 C21 C16 119.6(4) . .
C20 C21 C22 116.4(4) . .
C16 C21 C22 123.6(4) . .
O2 C22 O1 121.1(4) . .
O2 C22 C21 119.5(4) . .
O1 C22 C21 119.2(4) . .
O2 C22 Pr1 56.5(2) . 2_556
O1 C22 Pr1 65.2(2) . 2_556
C21 C22 Pr1 167.0(3) . 2_556
O4 C23 O3 120.2(4) . .
O4 C23 C24 120.8(4) . .
O3 C23 C24 119.0(4) . .
C23 C24 C25 113.1(4) . .
C23 C24 H24A 109.0 . .
C25 C24 H24A 109.0 . .
C23 C24 H24B 109.0 . .
C25 C24 H24B 109.0 . .
H24A C24 H24B 107.8 . .
C26 C25 C24 112.3(3) . .
C26 C25 H25A 109.2 . .
C24 C25 H25A 109.2 . .
C26 C25 H25B 109.2 . .
C24 C25 H25B 109.2 . .
H25A C25 H25B 107.9 . .
C25 C26 C27 111.7(3) . .
C25 C26 H26A 109.3 . .
C27 C26 H26A 109.3 . .
C25 C26 H26B 109.3 . .
C27 C26 H26B 109.3 . .
H26A C26 H26B 107.9 . .
O5 C27 O6 125.0(3) . .
O5 C27 C26 117.1(4) . .
O6 C27 C26 117.8(4) . .
Pr1 O7 H7A 116(4) . .
Pr1 O7 H7B 110(4) . .
H7A O7 H7B 114(5) . .

loop_
_geom_bond_atom_site_label_1
_geom_bond_atom_site_label_2
_geom_bond_distance
_geom_bond_site_symmetry_2
Pr1 O5 2.420(3) 2_566
Pr1 O2 2.493(3) 2_556
Pr1 O1 2.497(3) .
Pr1 O7 2.503(3) .
Pr1 O4 2.505(3) .
Pr1 O6 2.505(3) 1_545
Pr1 O3 2.543(3) 2_656
Pr1 O3 2.598(3) .
Pr1 O1 2.681(3) 2_556
Pr1 C22 2.953(4) 2_556
Pr1 Pr1 4.0755(5) 2_556
N1 C1 1.318(8) .
N1 C5 1.332(8) .
N2 C10 1.338(6) .
N2 C6 1.341(6) .
N3 C15 1.283(10) .
N3 C11 1.331(9) .
O1 C22 1.276(5) .
O1 Pr1 2.681(3) 2_556
O2 C22 1.241(5) .
O2 Pr1 2.493(3) 2_556
O3 C23 1.285(5) .
O3 Pr1 2.543(3) 2_656
O4 C23 1.237(5) .
O5 C27 1.245(5) .
O5 Pr1 2.420(3) 2_566
O6 C27 1.263(5) .
O6 Pr1 2.505(3) 1_565
C1 C2 1.387(7) .
C1 H1 0.9300 .
C2 C3 1.385(7) .
C2 H2 0.9300 .
C3 C4 1.389(7) .
C3 C6 1.483(6) .
C4 C5 1.378(8) .
C4 H4 0.9300 .
C5 H5 0.9300 .
C6 C7 1.393(6) .
C7 C8 1.386(6) .
C7 H7 0.9300 .
C8 C9 1.393(6) .
C8 C16 1.499(6) .
C9 C10 1.392(6) .
C9 H9 0.9300 .
C10 C13 1.495(6) .
C11 C12 1.382(8) .
C11 H11 0.9300 .
C12 C13 1.369(8) .
C12 H12 0.9300 .
C13 C14 1.361(8) .
C14 C15 1.382(10) .
C14 H14 0.9300 .
C15 H15 0.9300 .
C16 C21 1.402(6) .
C16 C17 1.407(6) .
C17 C18 1.372(7) .
C17 H17 0.9300 .
C18 C19 1.375(8) .
C18 H18 0.9300 .
C19 C20 1.391(7) .
C19 H19 0.9300 .
C20 C21 1.395(6) .
C20 H20 0.9300 .
C21 C22 1.500(6) .
C22 Pr1 2.953(4) 2_556
C23 C24 1.511(6) .
C24 C25 1.525(5) .
C24 H24A 0.9700 .
C24 H24B 0.9700 .
C25 C26 1.522(6) .
C25 H25A 0.9700 .
C25 H25B 0.9700 .
C26 C27 1.525(5) .
C26 H26A 0.9700 .
C26 H26B 0.9700 .
O7 H7A 0.85(2) .
O7 H7B 0.82(2) .

loop_
_geom_torsion_atom_site_label_1
_geom_torsion_atom_site_label_2
_geom_torsion_atom_site_label_3
_geom_torsion_atom_site_label_4
_geom_torsion
_geom_torsion_site_symmetry_1
_geom_torsion_site_symmetry_4
O5 Pr1 O1 C22 -144.2(9) 2_566 .
O2 Pr1 O1 C22 153.8(9) 2_556 .
O7 Pr1 O1 C22 -97.4(9) . .
O4 Pr1 O1 C22 -65.8(9) . .
O6 Pr1 O1 C22 64.1(9) 1_545 .
O3 Pr1 O1 C22 41.8(9) 2_656 .
O3 Pr1 O1 C22 -16.7(9) . .
O1 Pr1 O1 C22 139.2(9) 2_556 .
C22 Pr1 O1 C22 144.0(8) 2_556 .
Pr1 Pr1 O1 C22 139.2(9) 2_556 .
O5 Pr1 O1 Pr1 76.62(11) 2_566 2_556
O2 Pr1 O1 Pr1 14.65(15) 2_556 2_556
O7 Pr1 O1 Pr1 123.45(16) . 2_556
O4 Pr1 O1 Pr1 154.99(11) . 2_556
O6 Pr1 O1 Pr1 -75.14(10) 1_545 2_556
O3 Pr1 O1 Pr1 -97.43(14) 2_656 2_556
O3 Pr1 O1 Pr1 -155.86(10) . 2_556
O1 Pr1 O1 Pr1 0.0 2_556 2_556
C22 Pr1 O1 Pr1 4.79(12) 2_556 2_556
O5 Pr1 O3 C23 -2.7(3) 2_566 .
O2 Pr1 O3 C23 120.9(2) 2_556 .
O1 Pr1 O3 C23 -72.0(2) . .
O7 Pr1 O3 C23 72.5(2) . .
O4 Pr1 O3 C23 1.8(2) . .
O6 Pr1 O3 C23 -145.2(2) 1_545 .
O3 Pr1 O3 C23 144.3(3) 2_656 .
O1 Pr1 O3 C23 -135.6(2) 2_556 .
C22 Pr1 O3 C23 161.6(3) 2_556 .
Pr1 Pr1 O3 C23 -91.4(2) 2_556 .
O5 Pr1 O3 Pr1 -147.06(10) 2_566 2_656
O2 Pr1 O3 Pr1 -23.5(2) 2_556 2_656
O1 Pr1 O3 Pr1 143.71(11) . 2_656
O7 Pr1 O3 Pr1 -71.81(12) . 2_656
O4 Pr1 O3 Pr1 -142.48(17) . 2_656
O6 Pr1 O3 Pr1 70.45(11) 1_545 2_656
O3 Pr1 O3 Pr1 0.0 2_656 2_656
O1 Pr1 O3 Pr1 80.1(2) 2_556 2_656
C22 Pr1 O3 Pr1 17.3(3) 2_556 2_656
Pr1 Pr1 O3 Pr1 124.30(8) 2_556 2_656
O5 Pr1 O4 C23 174.3(3) 2_566 .
O2 Pr1 O4 C23 -130.1(2) 2_556 .
O1 Pr1 O4 C23 100.5(3) . .
O7 Pr1 O4 C23 -98.4(3) . .
O6 Pr1 O4 C23 38.3(3) 1_545 .
O3 Pr1 O4 C23 -38.8(3) 2_656 .
O3 Pr1 O4 C23 -1.9(2) . .
O1 Pr1 O4 C23 146.4(2) 2_556 .
C22 Pr1 O4 C23 -165.3(2) 2_556 .
Pr1 Pr1 O4 C23 117.9(2) 2_556 .
C5 N1 C1 C2 -1.6(10) . .
N1 C1 C2 C3 0.4(10) . .
C1 C2 C3 C4 1.9(8) . .
C1 C2 C3 C6 -175.7(5) . .
C2 C3 C4 C5 -3.0(8) . .
C6 C3 C4 C5 174.6(5) . .
C1 N1 C5 C4 0.3(9) . .
C3 C4 C5 N1 2.0(10) . .
C10 N2 C6 C7 -0.9(7) . .
C10 N2 C6 C3 -176.6(4) . .
C2 C3 C6 N2 176.0(5) . .
C4 C3 C6 N2 -1.5(7) . .
C2 C3 C6 C7 0.2(7) . .
C4 C3 C6 C7 -177.3(5) . .
N2 C6 C7 C8 -1.4(7) . .
C3 C6 C7 C8 174.1(4) . .
C6 C7 C8 C9 2.6(7) . .
C6 C7 C8 C16 -170.5(4) . .
C7 C8 C9 C10 -1.6(6) . .
C16 C8 C9 C10 171.3(4) . .
C6 N2 C10 C9 2.0(7) . .
C6 N2 C10 C13 176.5(4) . .
C8 C9 C10 N2 -0.7(7) . .
C8 C9 C10 C13 -174.9(4) . .
C15 N3 C11 C12 -3.7(14) . .
N3 C11 C12 C13 1.8(13) . .
C11 C12 C13 C14 -0.3(11) . .
C11 C12 C13 C10 174.7(6) . .
N2 C10 C13 C14 0.4(8) . .
C9 C10 C13 C14 175.1(6) . .
N2 C10 C13 C12 -174.4(6) . .
C9 C10 C13 C12 0.3(8) . .
C12 C13 C14 C15 1.0(13) . .
C10 C13 C14 C15 -174.3(8) . .
C11 N3 C15 C14 4.4(17) . .
C13 C14 C15 N3 -3.3(18) . .
C7 C8 C16 C21 -142.8(5) . .
C9 C8 C16 C21 44.4(7) . .
C7 C8 C16 C17 39.9(6) . .
C9 C8 C16 C17 -132.9(5) . .
C21 C16 C17 C18 2.5(8) . .
C8 C16 C17 C18 -180.0(5) . .
C16 C17 C18 C19 -1.3(9) . .
C17 C18 C19 C20 -1.3(9) . .
C18 C19 C20 C21 2.7(8) . .
C19 C20 C21 C16 -1.6(7) . .
C19 C20 C21 C22 171.8(4) . .
C17 C16 C21 C20 -1.0(7) . .
C8 C16 C21 C20 -178.3(4) . .
C17 C16 C21 C22 -173.9(4) . .
C8 C16 C21 C22 8.8(7) . .
Pr1 O2 C22 O1 -9.7(4) 2_556 .
Pr1 O2 C22 C21 165.4(3) 2_556 .
Pr1 O1 C22 O2 -131.7(8) . .
Pr1 O1 C22 O2 8.9(4) 2_556 .
Pr1 O1 C22 C21 53.2(10) . .
Pr1 O1 C22 C21 -166.2(3) 2_556 .
Pr1 O1 C22 Pr1 -140.6(9) . 2_556
C20 C21 C22 O2 -138.0(4) . .
C16 C21 C22 O2 35.1(6) . .
C20 C21 C22 O1 37.2(5) . .
C16 C21 C22 O1 -149.7(4) . .
C20 C21 C22 Pr1 -69.4(13) . 2_556
C16 C21 C22 Pr1 103.7(12) . 2_556
Pr1 O4 C23 O3 3.5(4) . .
Pr1 O4 C23 C24 -174.7(3) . .
Pr1 O3 C23 O4 122.7(4) 2_656 .
Pr1 O3 C23 O4 -3.4(4) . .
Pr1 O3 C23 C24 -59.1(6) 2_656 .
Pr1 O3 C23 C24 174.9(3) . .
O4 C23 C24 C25 -11.9(6) . .
O3 C23 C24 C25 169.9(4) . .
C23 C24 C25 C26 173.3(4) . .
C24 C25 C26 C27 -174.8(4) . .
Pr1 O5 C27 O6 31.8(7) 2_566 .
Pr1 O5 C27 C26 -149.5(3) 2_566 .
Pr1 O6 C27 O5 -32.4(6) 1_565 .
Pr1 O6 C27 C26 148.9(3) 1_565 .
C25 C26 C27 O5 64.3(5) . .
C25 C26 C27 O6 -117.0(4) . .
